data_7707825
loop_
_publ_author_name
'Zivkovic, Kristina'
'Baldauf, Lilia M.'
'Cryder, Jessica L.'
'Villase\~nor, Alexa'
'Reyes, Valeria'
'Bernier, Lauren E.'
'Thomas, Theresa J.'
'O'Toole, Maxwell'
'Fulton, Kayleen'
'Moore, Curtis E.'
'Rheingold, Arnold L.'
'Daley, Christopher J. A.'

_publ_section_title
;
 Chiral tridentate bis(oxazol-2-ylimino) isoindoline-based pincer ligands:
 isolation and characterization <i>via</i> deligation from <i>in situ</i>
 prepared Cd-ligand complexes.
;
_journal_issue 29
_journal_name_full 'Dalton transactions (Cambridge, England : 2003)'
_journal_page_first 10041
_journal_page_last 10049
_journal_paper_doi 10.1039/d0dt02531c
_journal_volume 50
_journal_year 2021
_chemical_formula_moiety 'C40 H48 Cd N10 O4'
_chemical_formula_sum 'C40 H48 Cd N10 O4'
_chemical_formula_weight 845.28
_space_group_crystal_system trigonal
_space_group_IT_number 154
_space_group_name_Hall 'P 32 2"'
_space_group_name_H-M_alt 'P 32 2 1'
_atom_sites_solution_hydrogens geom
_audit_block_doi 10.5517/ccdc.csd.cc23jtn4
_audit_creation_date 2019-09-09
_audit_creation_method
;
Olex2 1.2
(compiled 2018.05.29 svn.r3508 for OlexSys, GUI svn.r5506)
;
_audit_update_record
;
2019-09-09 deposited with the CCDC.	2021-07-12 downloaded from the CCDC.
;
_cell_angle_alpha 90
_cell_angle_beta 90
_cell_angle_gamma 120
_cell_formula_units_Z 3
_cell_length_a 19.1032(14)
_cell_length_b 19.103
_cell_length_c 11.8529(9)
_cell_measurement_reflns_used 9872
_cell_measurement_temperature 120(2)
_cell_measurement_theta_max 27.48
_cell_measurement_theta_min 2.46
_cell_volume 3746.0(4)
_computing_cell_refinement 'Bruker SAINT'
_computing_data_collection 'Bruker APEX2'
_computing_data_reduction 'Bruker SAINT'
_computing_molecular_graphics 'Olex2 (Dolomanov et al., 2009)'
_computing_publication_material 'Olex2 (Dolomanov et al., 2009)'
_computing_structure_refinement 'XL (Sheldrick, 2008)'
_computing_structure_solution 'SHELXS-97 (Sheldrick, 2008)'
_diffrn_ambient_temperature 120.0
_diffrn_measured_fraction_theta_full 1.000
_diffrn_measured_fraction_theta_max 0.986
_diffrn_measurement_device_type 'Bruker APEX-II CCD'
_diffrn_measurement_method '\f and \w scans'
_diffrn_radiation_monochromator graphite
_diffrn_radiation_type MoK\a
_diffrn_radiation_wavelength 0.71073
_diffrn_reflns_av_R_equivalents 0.0285
_diffrn_reflns_av_unetI/netI 0.0263
_diffrn_reflns_Laue_measured_fraction_full 1.000
_diffrn_reflns_Laue_measured_fraction_max 0.986
_diffrn_reflns_limit_h_max 24
_diffrn_reflns_limit_h_min -24
_diffrn_reflns_limit_k_max 24
_diffrn_reflns_limit_k_min -20
_diffrn_reflns_limit_l_max 14
_diffrn_reflns_limit_l_min -15
_diffrn_reflns_number 25515
_diffrn_reflns_point_group_measured_fraction_full 1.000
_diffrn_reflns_point_group_measured_fraction_max 0.973
_diffrn_reflns_theta_full 25.000
_diffrn_reflns_theta_max 27.490
_diffrn_reflns_theta_min 1.231
_diffrn_standards_number 0
_exptl_absorpt_coefficient_mu 0.480
_exptl_absorpt_correction_T_max 0.8815
_exptl_absorpt_correction_T_min 0.7122
_exptl_absorpt_correction_type none
_exptl_absorpt_process_details SADABS
_exptl_crystal_colour yellow
_exptl_crystal_colour_primary yellow
_exptl_crystal_density_diffrn 1.124
_exptl_crystal_density_method 'not measured'
_exptl_crystal_description Rod
_exptl_crystal_F_000 1314
_exptl_crystal_size_max 0.45
_exptl_crystal_size_mid 0.16
_exptl_crystal_size_min 0.16
_refine_diff_density_max 2.540
_refine_diff_density_min -0.510
_refine_diff_density_rms 0.198
_refine_ls_abs_structure_details
;
 Flack x determined using 2311 quotients [(I+)-(I-)]/[(I+)+(I-)]
 (Parsons, Flack and Wagner, Acta Cryst. B69 (2013) 249-259).
;
_refine_ls_abs_structure_Flack 0.007(8)
_refine_ls_extinction_method none
_refine_ls_goodness_of_fit_ref 1.195
_refine_ls_hydrogen_treatment constr
_refine_ls_matrix_type full
_refine_ls_number_parameters 253
_refine_ls_number_reflns 5598
_refine_ls_number_restraints 0
_refine_ls_restrained_S_all 1.195
_refine_ls_R_factor_all 0.0554
_refine_ls_R_factor_gt 0.0531
_refine_ls_shift/su_max 0.000
_refine_ls_shift/su_mean 0.000
_refine_ls_structure_factor_coef Fsqd
_refine_ls_weighting_details 'w=1/[\s^2^(Fo^2^)+(0.1136P)^2^+3.6450P] where P=(Fo^2^+2Fc^2^)/3'
_refine_ls_weighting_scheme calc
_refine_ls_wR_factor_gt 0.1766
_refine_ls_wR_factor_ref 0.1795
_reflns_Friedel_coverage 0.812
_reflns_Friedel_fraction_full 1.000
_reflns_Friedel_fraction_max 0.957
_reflns_number_gt 5385
_reflns_number_total 5598
_reflns_threshold_expression 'I > 2\s(I)'
_cod_data_source_file d0dt02531c2.cif
_cod_data_source_block daley05
_cod_depositor_comments 'Adding full bibliography for 7707825--7707829.cif.'
_cod_original_cell_volume 3746.0(6)
_cod_database_code 7707825
_shelx_shelxl_version_number 2016/6
_shelx_space_group_comment
;
The symmetry employed for this shelxl refinement is uniquely defined
by the following loop, which should always be used as a source of
symmetry information in preference to the above space-group names.
They are only intended as comments.
;
_shelx_estimated_absorpt_t_max 0.927
_shelx_estimated_absorpt_t_min 0.813
_olex2_refinement_description
;
1. Fixed Uiso
 At 1.2 times of:
  All C(H) groups, All C(H,H) groups
 At 1.5 times of:
  All C(H,H,H) groups
2.a Ternary CH refined with riding coordinates:
 C1(H1), C14(H14), C15(H15), C18(H18)
2.b Secondary CH2 refined with riding coordinates:
 C2(H2A,H2B), C13(H13A,H13B)
2.c Aromatic/amide H refined with riding coordinates:
 C6(H6), C7(H7), C8(H8), C9(H9)
2.d Idealised Me refined as rotating group:
 C16(H16A,H16B,H16C), C17(H17A,H17B,H17C), C19(H19A,H19B,H19C), C20(H20A,H20B,
 H20C)
;
_olex2_submission_special_instructions 'No special instructions were received'

loop_
_space_group_symop_operation_xyz
'x, y, z'
'-y, x-y, z+2/3'
'-x+y, -x, z+1/3'
'x-y, -y, -z+1/3'
'-x, -x+y, -z+2/3'
'y, x, -z'

loop_
_atom_site_label
_atom_site_type_symbol
_atom_site_fract_x
_atom_site_fract_y
_atom_site_fract_z
_atom_site_U_iso_or_equiv
_atom_site_adp_type
_atom_site_occupancy
_atom_site_site_symmetry_order
_atom_site_calc_flag
_atom_site_refinement_flags_posn
_atom_site_refinement_flags_adp
_atom_site_refinement_flags_occupancy
_atom_site_disorder_assembly
_atom_site_disorder_group
C1 C 0.5925(5) 0.1118(4) 0.3411(6) 0.0328(14) Uani 1 1 d . . . . .
H1 H 0.544410 0.094250 0.391130 0.039 Uiso 1 1 calc R . . . .
C2 C 0.6451(5) 0.2029(4) 0.3501(6) 0.0379(16) Uani 1 1 d . . . . .
H2A H 0.616648 0.226458 0.390999 0.045 Uiso 1 1 calc R . . . .
H2B H 0.696279 0.217743 0.389872 0.045 Uiso 1 1 calc R . . . .
C3 C 0.6073(4) 0.1673(4) 0.1712(5) 0.0271(13) Uani 1 1 d . . . . .
C4 C 0.5556(4) 0.1431(4) -0.0131(5) 0.0258(12) Uani 1 1 d . . . . .
C5 C 0.5666(4) 0.1654(4) -0.1337(5) 0.0283(13) Uani 1 1 d . . . . .
C6 C 0.6317(4) 0.2257(4) -0.1926(6) 0.0294(13) Uani 1 1 d . . . . .
H6 H 0.679868 0.263525 -0.154980 0.035 Uiso 1 1 calc R . . . .
C7 C 0.6236(5) 0.2284(4) -0.3091(6) 0.0328(14) Uani 1 1 d . . . . .
H7 H 0.667347 0.268583 -0.351853 0.039 Uiso 1 1 calc R . . . .
C8 C 0.5534(5) 0.1740(4) -0.3635(5) 0.0352(15) Uani 1 1 d . . . . .
H8 H 0.549713 0.177879 -0.442927 0.042 Uiso 1 1 calc R . . . .
C9 C 0.4870(5) 0.1129(4) -0.3043(5) 0.0337(14) Uani 1 1 d . . . . .
H9 H 0.438529 0.075336 -0.341461 0.040 Uiso 1 1 calc R . . . .
C10 C 0.4965(4) 0.1106(3) -0.1886(5) 0.0279(13) Uani 1 1 d . . . . .
C11 C 0.4429(4) 0.0533(4) -0.1010(5) 0.0299(14) Uani 1 1 d . . . . .
C12 C 0.3230(4) -0.0656(4) -0.0542(6) 0.0338(15) Uani 1 1 d . . . . .
C13 C 0.2187(6) -0.1915(5) -0.0251(8) 0.054(2) Uani 1 1 d . . . . .
H13A H 0.224848 -0.239693 -0.034326 0.065 Uiso 1 1 calc R . . . .
H13B H 0.160613 -0.208563 -0.029482 0.065 Uiso 1 1 calc R . . . .
C14 C 0.2550(5) -0.1491(5) 0.0884(7) 0.0401(16) Uani 1 1 d . . . . .
H14 H 0.276704 -0.180026 0.129272 0.048 Uiso 1 1 calc R . . . .
C15 C 0.6317(7) 0.0617(6) 0.3699(7) 0.057(3) Uani 1 1 d . . . . .
H15 H 0.591250 0.003830 0.354467 0.069 Uiso 1 1 calc R . . . .
C16 C 0.7048(9) 0.0843(10) 0.2963(11) 0.079(4) Uani 1 1 d . . . . .
H16A H 0.691276 0.087669 0.217454 0.119 Uiso 1 1 calc GR . . . .
H16B H 0.720720 0.043097 0.303523 0.119 Uiso 1 1 calc GR . . . .
H16C H 0.749561 0.136801 0.320280 0.119 Uiso 1 1 calc GR . . . .
C17 C 0.6511(9) 0.0697(8) 0.4972(8) 0.070(3) Uani 1 1 d . . . . .
H17A H 0.664903 0.028777 0.519671 0.105 Uiso 1 1 calc GR . . . .
H17B H 0.603711 0.061837 0.539897 0.105 Uiso 1 1 calc GR . . . .
H17C H 0.696826 0.123707 0.512899 0.105 Uiso 1 1 calc GR . . . .
C18 C 0.1962(7) -0.1400(7) 0.1659(10) 0.066(3) Uani 1 1 d . . . . .
H18 H 0.227547 -0.104867 0.230853 0.079 Uiso 1 1 calc R . . . .
C19 C 0.1346(10) -0.2211(9) 0.2119(15) 0.104(6) Uani 1 1 d . . . . .
H19A H 0.114971 -0.261072 0.150850 0.155 Uiso 1 1 calc GR . . . .
H19B H 0.089185 -0.217558 0.243959 0.155 Uiso 1 1 calc GR . . . .
H19C H 0.159464 -0.237536 0.270719 0.155 Uiso 1 1 calc GR . . . .
C20 C 0.1528(11) -0.1005(11) 0.107(2) 0.114(6) Uani 1 1 d . . . . .
H20A H 0.114763 -0.138057 0.050618 0.171 Uiso 1 1 calc GR . . . .
H20B H 0.192750 -0.050802 0.068802 0.171 Uiso 1 1 calc GR . . . .
H20C H 0.123178 -0.087577 0.162555 0.171 Uiso 1 1 calc GR . . . .
N1 N 0.5649(4) 0.1004(4) 0.2224(5) 0.0323(12) Uani 1 1 d . . . . .
N2 N 0.6121(3) 0.1872(3) 0.0588(5) 0.0275(11) Uani 1 1 d . . . . .
N3 N 0.4811(4) 0.0758(3) 0.0027(4) 0.0287(11) Uani 1 1 d . . . . .
N4 N 0.3728(4) -0.0076(3) -0.1296(5) 0.0337(13) Uani 1 1 d . . . . .
N5 N 0.3237(4) -0.0698(3) 0.0534(5) 0.0335(13) Uani 1 1 d . . . . .
O1 O 0.6607(3) 0.2308(3) 0.2335(4) 0.0352(11) Uani 1 1 d . . . . .
O2 O 0.2642(4) -0.1316(3) -0.1106(5) 0.0491(15) Uani 1 1 d . . . . .
Cd1 Cd 0.43645(4) 0.000000 0.166667 0.0276(2) Uani 1 2 d S T P . .

loop_
_atom_site_aniso_label
_atom_site_aniso_U_11
_atom_site_aniso_U_22
_atom_site_aniso_U_33
_atom_site_aniso_U_23
_atom_site_aniso_U_13
_atom_site_aniso_U_12
C1 0.043(4) 0.033(3) 0.017(3) -0.001(2) -0.003(3) 0.015(3)
C2 0.052(4) 0.032(3) 0.017(3) 0.003(2) -0.007(3) 0.012(3)
C3 0.033(3) 0.027(3) 0.019(3) -0.003(2) -0.002(2) 0.013(3)
C4 0.036(3) 0.023(3) 0.016(3) 0.002(2) 0.003(2) 0.013(2)
C5 0.041(4) 0.028(3) 0.017(3) 0.003(2) 0.001(3) 0.018(3)
C6 0.036(3) 0.029(3) 0.024(3) 0.004(2) 0.005(3) 0.017(3)
C7 0.044(4) 0.034(3) 0.020(3) 0.007(2) 0.008(3) 0.020(3)
C8 0.056(4) 0.031(3) 0.015(3) 0.004(2) 0.005(3) 0.020(3)
C9 0.051(4) 0.026(3) 0.018(3) 0.000(2) 0.001(3) 0.014(3)
C10 0.041(3) 0.019(2) 0.019(3) 0.003(2) 0.004(3) 0.012(2)
C11 0.046(4) 0.023(3) 0.015(3) 0.001(2) 0.000(3) 0.013(3)
C12 0.038(3) 0.026(3) 0.025(3) -0.004(3) -0.003(3) 0.006(3)
C13 0.055(5) 0.034(4) 0.040(4) -0.001(3) 0.003(4) -0.003(4)
C14 0.040(4) 0.031(4) 0.033(4) 0.006(3) 0.006(3) 0.006(3)
C15 0.098(8) 0.063(6) 0.027(4) -0.002(4) -0.014(4) 0.053(6)
C16 0.085(9) 0.109(10) 0.068(7) 0.005(7) -0.003(6) 0.067(8)
C17 0.121(10) 0.080(7) 0.037(5) -0.004(5) -0.024(6) 0.071(8)
C18 0.063(6) 0.059(6) 0.061(6) -0.002(5) 0.020(5) 0.019(5)
C19 0.094(10) 0.073(8) 0.127(14) 0.038(8) 0.070(10) 0.029(7)
C20 0.093(11) 0.084(10) 0.160(19) 0.000(11) 0.030(12) 0.041(9)
N1 0.047(3) 0.029(3) 0.015(2) 0.001(2) -0.004(2) 0.015(2)
N2 0.033(3) 0.028(3) 0.017(2) 0.005(2) 0.002(2) 0.011(2)
N3 0.037(3) 0.025(2) 0.015(2) -0.0004(18) -0.001(2) 0.008(2)
N4 0.045(3) 0.023(3) 0.021(3) 0.000(2) -0.005(2) 0.008(2)
N5 0.037(3) 0.026(3) 0.025(3) 0.003(2) 0.003(2) 0.007(2)
O1 0.043(3) 0.030(2) 0.018(2) 0.0027(18) -0.0053(19) 0.007(2)
O2 0.054(3) 0.029(3) 0.031(3) -0.001(2) -0.003(2) -0.004(2)
Cd1 0.0418(3) 0.0205(3) 0.0134(3) 0.0010(2) 0.00048(11) 0.01024(15)

loop_
_atom_type_symbol
_atom_type_description
_atom_type_scat_dispersion_real
_atom_type_scat_dispersion_imag
_atom_type_scat_source
C C 0.0033 0.0016 'International Tables Vol C Tables 4.2.6.8 and 6.1.1.4'
H H 0.0000 0.0000 'International Tables Vol C Tables 4.2.6.8 and 6.1.1.4'
Cd Cd -0.8075 1.2024 'International Tables Vol C Tables 4.2.6.8 and 6.1.1.4'
N N 0.0061 0.0033 'International Tables Vol C Tables 4.2.6.8 and 6.1.1.4'
O O 0.0106 0.0060 'International Tables Vol C Tables 4.2.6.8 and 6.1.1.4'

loop_
_geom_angle_atom_site_label_1
_geom_angle_atom_site_label_2
_geom_angle_atom_site_label_3
_geom_angle
_geom_angle_site_symmetry_1
_geom_angle_site_symmetry_3
_geom_angle_publ_flag
C2 C1 C15 116.9(7) . . ?
N1 C1 C2 102.7(5) . . ?
N1 C1 C15 111.8(6) . . ?
O1 C2 C1 104.5(5) . . ?
N1 C3 N2 131.3(6) . . ?
N1 C3 O1 117.2(6) . . ?
O1 C3 N2 111.4(6) . . ?
N2 C4 C5 119.7(6) . . ?
N2 C4 N3 130.8(6) . . ?
N3 C4 C5 109.5(6) . . ?
C6 C5 C4 131.7(7) . . ?
C10 C5 C4 107.0(6) . . ?
C10 C5 C6 121.2(6) . . ?
C5 C6 C7 117.3(6) . . ?
C8 C7 C6 121.3(6) . . ?
C7 C8 C9 121.7(6) . . ?
C10 C9 C8 116.2(7) . . ?
C5 C10 C9 122.3(6) . . ?
C5 C10 C11 106.2(5) . . ?
C9 C10 C11 131.4(6) . . ?
N3 C11 C10 109.2(6) . . ?
N4 C11 C10 119.8(6) . . ?
N4 C11 N3 130.9(6) . . ?
N4 C12 O2 110.1(6) . . ?
N5 C12 N4 132.6(6) . . ?
N5 C12 O2 117.3(6) . . ?
O2 C13 C14 105.1(6) . . ?
C18 C14 C13 114.9(9) . . ?
N5 C14 C13 103.2(6) . . ?
N5 C14 C18 112.2(7) . . ?
C1 C15 C17 109.0(8) . . ?
C16 C15 C1 111.4(8) . . ?
C16 C15 C17 113.3(10) . . ?
C14 C18 C20 112.8(11) . . ?
C19 C18 C14 110.0(10) . . ?
C19 C18 C20 109.5(13) . . ?
C1 N1 Cd1 122.9(4) . . ?
C3 N1 C1 107.7(5) . . ?
C3 N1 Cd1 124.8(5) . . ?
C4 N2 C3 122.4(6) . . ?
C4 N3 C11 108.0(5) . . ?
C4 N3 Cd1 125.8(4) . . ?
C11 N3 Cd1 125.3(4) . . ?
C11 N4 C12 122.6(6) . . ?
C12 N5 C14 108.1(6) . . ?
C12 N5 Cd1 125.4(5) . . ?
C14 N5 Cd1 121.3(5) . . ?
C3 O1 C2 105.4(5) . . ?
C12 O2 C13 106.1(6) . . ?
N1 Cd1 N1 100.2(3) . 4 ?
N3 Cd1 N1 96.4(2) . 4 ?
N3 Cd1 N1 79.42(19) 4 4 ?
N3 Cd1 N1 96.4(2) 4 . ?
N3 Cd1 N1 79.42(19) . . ?
N3 Cd1 N3 173.6(3) 4 . ?
N5 Cd1 N1 83.8(2) 4 . ?
N5 Cd1 N1 158.93(19) 4 4 ?
N5 Cd1 N1 83.8(2) . 4 ?
N5 Cd1 N1 158.93(19) . . ?
N5 Cd1 N3 79.58(19) 4 4 ?
N5 Cd1 N3 104.6(2) 4 . ?
N5 Cd1 N3 79.58(19) . . ?
N5 Cd1 N3 104.6(2) . 4 ?
N5 Cd1 N5 99.9(3) 4 . ?

loop_
_geom_bond_atom_site_label_1
_geom_bond_atom_site_label_2
_geom_bond_distance
_geom_bond_site_symmetry_2
_geom_bond_publ_flag
C1 C2 1.516(10) . ?
C1 C15 1.521(12) . ?
C1 N1 1.479(8) . ?
C2 O1 1.457(8) . ?
C3 N1 1.275(9) . ?
C3 N2 1.376(8) . ?
C3 O1 1.348(8) . ?
C4 C5 1.476(8) . ?
C4 N2 1.301(9) . ?
C4 N3 1.372(8) . ?
C5 C6 1.388(10) . ?
C5 C10 1.382(10) . ?
C6 C7 1.393(9) . ?
C7 C8 1.379(11) . ?
C8 C9 1.408(10) . ?
C9 C10 1.386(8) . ?
C10 C11 1.485(8) . ?
C11 N3 1.384(8) . ?
C11 N4 1.306(9) . ?
C12 N4 1.370(9) . ?
C12 N5 1.278(9) . ?
C12 O2 1.372(8) . ?
C13 C14 1.544(12) . ?
C13 O2 1.449(10) . ?
C14 C18 1.527(13) . ?
C14 N5 1.485(9) . ?
C15 C16 1.513(17) . ?
C15 C17 1.543(12) . ?
C18 C19 1.502(16) . ?
C18 C20 1.54(2) . ?
N1 Cd1 2.330(6) . ?
N3 Cd1 2.317(5) . ?
N5 Cd1 2.312(6) . ?
